data_1543501
loop_
_publ_author_name
'Loukiala, Satumari'
'Ratilainen, Jari'
'Airola, Karri'
'Valkonen, Jussi'
'Rissanen, Kari'

_publ_section_title
;
 Syntheses and Structures of N,N'-Bis(6-(2-hydroxymethyl)
 pyridylmethyl)piperazine, Its Two Zinc(II) Complexes and the Cadmium(II)
 Complex of N-(6-(2-Hydroxymethyl)
 pyridylmethyl)-N'-(2-pyridylmethyl)piperazine
;
_journal_name_full 'Acta Chemica Scandinavica'
_journal_page_first 593
_journal_page_last 602
_journal_paper_doi 10.3891/acta.chem.scand.52-0593
_journal_volume 52
_journal_year 1998
_chemical_formula_sum 'C17 H22 Cd N6 O7'
_chemical_formula_weight 534.81
_space_group_IT_number 14
_symmetry_cell_setting monoclinic
_symmetry_Int_Tables_number 14
_symmetry_space_group_name_Hall '-P 2ybc'
_symmetry_space_group_name_H-M 'P 1 21/c 1'
_cell_angle_alpha 90
_cell_angle_beta 101.96(4)
_cell_angle_gamma 90
_cell_formula_units_Z 4
_cell_length_a 13.589(8)
_cell_length_b 9.006(5)
_cell_length_c 17.472(8)
_cell_volume 2092(2)
_diffrn_ambient_temperature 293
_diffrn_radiation_probe x-ray
_diffrn_radiation_type CuK\a
_diffrn_radiation_wavelength 1.54178
_exptl_absorpt_coefficient_mu 8.836
_exptl_crystal_density_diffrn 1.698
_exptl_crystal_F_000 1080
_refine_ls_goodness_of_fit_ref 1.079
_refine_ls_number_parameters 247
_refine_ls_number_reflns 1679
_refine_ls_R_factor_all 0.1279
_refine_ls_R_factor_gt 0.0788
_refine_ls_wR_factor_gt 0.1793
_refine_ls_wR_factor_ref 0.2090
_cod_data_source_file Acta-Chem-Scand-1998-52-593-602-4.cif
_cod_data_source_block 4
_cod_original_sg_symbol_H-M 'P 21/c'
_cod_original_formula_sum 'C17 H22 N6 O7 Cd'
_cod_database_code 1543501

loop_
_symmetry_equiv_pos_site_id
_symmetry_equiv_pos_as_xyz
1 x,y,z
2 -x,1/2+y,1/2-z
3 -x,-y,-z
4 x,1/2-y,1/2+z

loop_
_atom_site_label
_atom_site_type_symbol
_atom_site_thermal_displace_type
_atom_site_fract_x
_atom_site_fract_y
_atom_site_fract_z
_atom_site_occupancy
_atom_site_U_iso_or_equiv
_atom_site_calc_flag
_atom_site_refinement_flags
_atom_site_disorder_assembly
_atom_site_disorder_group
Cd1 Cd Uiso 0.24710(10) 0.12870(10) 0.14000(10) 1.000 0.0760(10) . . . .
O1 O Uiso 0.3092(13) 0.3755(13) 0.1770(7) 1.000 0.139(5) . . . .
O33 O Uiso 0.5599(8) 0.1448(11) 0.0864(6) 1.000 0.092(3) . . . .
O41 O Uiso 0.0656(10) 0.1196(16) 0.1558(7) 1.000 0.120(4) . . . .
O42 O Uiso 0.0939(11) 0.3460(18) 0.1807(9) 1.000 0.138(5) . . . .
O311 O Uiso 0.4016(12) 0.145(3) 0.0839(11) 0.570 0.096(5) . . . .
O321 O Uiso 0.5037(16) 0.248(3) 0.1755(13) 0.570 0.143(8) . . . .
N1 N Uiso 0.2438(7) -0.1261(11) 0.1900(6) 1.000 0.052(2) . . . .
N1A N Uiso 0.2258(7) -0.0775(12) 0.0457(6) 1.000 0.059(3) . . . .
N2 N Uiso 0.3114(7) 0.1335(12) 0.2725(5) 1.000 0.052(2) . . . .
N2A N Uiso 0.1825(8) 0.2237(15) 0.0176(6) 1.000 0.065(3) . . . .
N3 N Uiso 0.4877(9) 0.1686(13) 0.1153(7) 1.000 0.080(4) . . . .
N4 N Uiso 0.0377(12) 0.2442(17) 0.1695(8) 1.000 0.093(4) . . . .
C1 C Uiso 0.1490(9) -0.1923(16) 0.1474(8) 1.000 0.062(4) . . . .
C1A C Uiso 0.1315(10) -0.1450(15) 0.0613(8) 1.000 0.063(4) . . . .
C2 C Uiso 0.3285(10) -0.1907(17) 0.1608(8) 1.000 0.066(4) . . . .
C2A C Uiso 0.3073(10) -0.1827(17) 0.0718(8) 1.000 0.068(4) . . . .
C3 C Uiso 0.2588(10) -0.1266(16) 0.2747(7) 1.000 0.067(4) . . . .
C3A C Uiso 0.2165(11) -0.0189(19) -0.0341(7) 1.000 0.074(4) . . . .
C4 C Uiso 0.3128(9) 0.0063(16) 0.3142(7) 1.000 0.055(3) . . . .
C4A C Uiso 0.1728(10) 0.1350(18) -0.0443(7) 1.000 0.063(4) . . . .
C5 C Uiso 0.3581(11) 0.0031(18) 0.3926(8) 1.000 0.071(4) . . . .
C5A C Uiso 0.1251(11) 0.184(2) -0.1188(8) 1.000 0.075(5) . . . .
C6 C Uiso 0.3995(12) 0.131(2) 0.4284(8) 1.000 0.081(4) . . . .
C6A C Uiso 0.0949(12) 0.329(2) -0.1278(9) 1.000 0.081(5) . . . .
C7 C Uiso 0.4017(10) 0.2590(17) 0.3861(8) 1.000 0.066(4) . . . .
C7A C Uiso 0.1060(12) 0.419(2) -0.0652(9) 1.000 0.089(5) . . . .
C8 C Uiso 0.3557(11) 0.2556(16) 0.3074(8) 1.000 0.065(4) . . . .
C8A C Uiso 0.1522(12) 0.363(2) 0.0067(8) 1.000 0.083(5) . . . .
C9 C Uiso 0.3397(14) 0.396(2) 0.2608(9) 1.000 0.100(5) . . . .
O312 O Uiso 0.4259(17) 0.070(2) 0.1147(16) 0.430 0.096(5) . . . .
O322 O Uiso 0.463(2) 0.298(2) 0.124(2) 0.430 0.143(8) . . . .

loop_
_atom_type_symbol
_atom_type_description
_atom_type_scat_dispersion_real
_atom_type_scat_dispersion_imag
_atom_type_scat_source
C C 0.0181 0.0091 ' International Tables Vol C Tables 4.2.6.8 and 6.1.1.4'
Cd Cd 0.1185 4.6533 ' International Tables Vol C Tables 4.2.6.8 and 6.1.1.4'
N N 0.0311 0.0180 ' International Tables Vol C Tables 4.2.6.8 and 6.1.1.4'
O O 0.0492 0.0322 ' International Tables Vol C Tables 4.2.6.8 and 6.1.1.4'

loop_
_geom_angle_atom_site_label_1
_geom_angle_atom_site_label_2
_geom_angle_atom_site_label_3
_geom_angle
_geom_angle_site_symmetry_1
_geom_angle_site_symmetry_2
_geom_angle_site_symmetry_3
_geom_angle_publ_flag
O1 Cd1 O41 107.1(5) . . . yes
O1 Cd1 O311 77.0(7) . . . yes
O1 Cd1 N1 142.6(4) . . . yes
O1 Cd1 N1A 149.3(4) . . . yes
O1 Cd1 N2 71.0(4) . . . yes
O1 Cd1 N2A 87.2(4) . . . yes
O1 Cd1 O312 86.9(6) . . . yes
O41 Cd1 O311 163.5(5) . . . yes
O41 Cd1 N1 80.9(4) . . . yes
O41 Cd1 N1A 93.8(4) . . . yes
O41 Cd1 N2 93.8(4) . . . yes
O41 Cd1 N2A 85.5(4) . . . yes
O41 Cd1 O312 166.0(5) . . . yes
O311 Cd1 N1 105.8(6) . . . yes
O311 Cd1 N1A 76.9(6) . . . yes
O311 Cd1 N2 102.7(5) . . . yes
O311 Cd1 N2A 78.7(5) . . . yes
N1 Cd1 N1A 61.7(3) . . . yes
N1 Cd1 N2 72.0(4) . . . yes
N1 Cd1 N2A 130.2(4) . . . yes
O312 Cd1 N1 87.6(5) . . . yes
N1A Cd1 N2 131.0(4) . . . yes
N1A Cd1 N2A 71.9(4) . . . yes
O312 Cd1 N1A 73.6(5) . . . yes
N2 Cd1 N2A 157.0(4) . . . yes
O312 Cd1 N2 90.1(6) . . . yes
O312 Cd1 N2A 96.1(6) . . . yes
Cd1 O1 C9 113.5(10) . . . yes
Cd1 O41 N4 109.8(11) . . . yes
Cd1 O311 N3 130.4(14) . . . yes
Cd1 O312 N3 120.9(13) . . . yes
Cd1 N1 C1 106.1(8) . . . yes
Cd1 N1 C2 99.9(8) . . . yes
C1 N1 C2 109.2(10) . . . yes
C1 N1 C3 115.9(10) . . . yes
C2 N1 C3 113.4(10) . . . yes
Cd1 N1 C3 110.9(8) . . . yes
Cd1 N1A C1A 99.9(7) . . . yes
Cd1 N1A C3A 109.8(9) . . . yes
C1A N1A C2A 107.7(10) . . . yes
Cd1 N1A C2A 107.8(8) . . . yes
C2A N1A C3A 116.1(11) . . . yes
C1A N1A C3A 114.2(10) . . . yes
Cd1 N2 C4 119.0(8) . . . yes
Cd1 N2 C8 121.0(8) . . . yes
C4 N2 C8 119.6(10) . . . yes
Cd1 N2A C4A 119.2(10) . . . yes
Cd1 N2A C8A 122.3(9) . . . yes
C4A N2A C8A 118.6(12) . . . yes
O33 N3 O321 115.9(15) . . . yes
O33 N3 O312 118.9(15) . . . yes
O33 N3 O322 118.9(17) . . . yes
O311 N3 O321 117.8(17) . . . yes
O312 N3 O322 119.0(19) . . . yes
O33 N3 O311 125.0(15) . . . yes
O41 N4 O42 121.8(17) . . . yes
N1 C1 C1A 108.9(11) . . . yes
N1A C1A C1 109.1(11) . . . yes
N1 C2 C2A 109.8(11) . . . yes
N1A C2A C2 108.7(11) . . . yes
N1 C3 C4 114.8(11) . . . yes
N1A C3A C4A 113.4(11) . . . yes
N2 C4 C3 118.5(10) . . . yes
N2 C4 C5 120.3(13) . . . yes
C3 C4 C5 121.1(13) . . . no
N2A C4A C5A 121.1(15) . . . yes
C3A C4A C5A 119.7(13) . . . no
N2A C4A C3A 119.2(11) . . . yes
C4 C5 C6 119.4(14) . . . no
C4A C5A C6A 118.6(14) . . . no
C5 C6 C7 120.8(13) . . . no
C5A C6A C7A 120.1(15) . . . no
C6 C7 C8 117.3(14) . . . no
C6A C7A C8A 118.3(16) . . . no
N2 C8 C7 122.5(13) . . . yes
N2 C8 C9 116.5(12) . . . yes
C7 C8 C9 120.4(13) . . . no
N2A C8A C7A 123.2(14) . . . yes
O1 C9 C8 114.9(14) . . . yes

loop_
_geom_bond_atom_site_label_1
_geom_bond_atom_site_label_2
_geom_bond_distance
_geom_bond_site_symmetry_1
_geom_bond_site_symmetry_2
_geom_bond_publ_flag
Cd1 O1 2.418(13) . . yes
Cd1 O41 2.539(14) . . yes
Cd1 O311 2.499(17) . . yes
Cd1 N1 2.459(10) . . yes
Cd1 N1A 2.460(11) . . yes
Cd1 N2 2.299(9) . . yes
Cd1 N2A 2.302(11) . . yes
Cd1 O312 2.61(2) . . yes
O1 C9 1.45(2) . . yes
O33 N3 1.212(17) . . yes
O41 N4 1.22(2) . . yes
O42 N4 1.18(2) . . yes
O311 N3 1.20(2) . . yes
O312 N3 1.22(2) . . yes
O321 N3 1.25(3) . . yes
O322 N3 1.23(2) . . yes
N1 C1 1.474(16) . . yes
N1 C3 1.451(16) . . yes
N1 C2 1.472(17) . . yes
N1A C2A 1.457(18) . . yes
N1A C1A 1.494(17) . . yes
N1A C3A 1.472(16) . . yes
N2 C8 1.338(18) . . yes
N2 C4 1.356(17) . . yes
N2A C8A 1.32(2) . . yes
N2A C4A 1.329(18) . . yes
C1 C1A 1.534(19) . . no
C2 C2A 1.523(19) . . no
C3 C4 1.496(19) . . no
C3A C4A 1.50(2) . . no
C4 C5 1.381(18) . . no
C4A C5A 1.400(19) . . no
C5 C6 1.37(2) . . no
C5A C6A 1.37(3) . . no
C6 C7 1.37(2) . . no
C6A C7A 1.34(2) . . no
C7 C8 1.388(19) . . no
C7A C8A 1.38(2) . . no
C8 C9 1.50(2) . . no

loop_
_geom_torsion_atom_site_label_1
_geom_torsion_atom_site_label_2
_geom_torsion_atom_site_label_3
_geom_torsion_atom_site_label_4
_geom_torsion
_geom_torsion_site_symmetry_1
_geom_torsion_site_symmetry_2
_geom_torsion_site_symmetry_3
_geom_torsion_site_symmetry_4
_geom_torsion_publ_flag
O41 Cd1 O1 C9 80.7(13) . . . . no
O311 Cd1 O1 C9 -115.9(14) . . . . no
N1 Cd1 O1 C9 -16.7(17) . . . . no
N1A Cd1 O1 C9 -148.6(10) . . . . no
N2 Cd1 O1 C9 -7.5(12) . . . . no
N2A Cd1 O1 C9 165.1(13) . . . . no
O1 Cd1 O41 N4 8.4(11) . . . . no
N1 Cd1 O41 N4 150.8(10) . . . . no
N1A Cd1 O41 N4 -148.8(10) . . . . no
N2 Cd1 O41 N4 79.7(10) . . . . no
N2A Cd1 O41 N4 -77.3(10) . . . . no
O1 Cd1 O311 N3 58(2) . . . . no
N1 Cd1 O311 N3 -83(2) . . . . no
N1A Cd1 O311 N3 -138(2) . . . . no
N2 Cd1 O311 N3 -9(2) . . . . no
N2A Cd1 O311 N3 148(2) . . . . no
O1 Cd1 N1 C1 150.3(9) . . . . no
O1 Cd1 N1 C2 -96.2(10) . . . . no
O1 Cd1 N1 C3 23.7(12) . . . . no
O41 Cd1 N1 C1 44.1(8) . . . . no
O41 Cd1 N1 C2 157.6(8) . . . . no
O41 Cd1 N1 C3 -82.5(8) . . . . no
O311 Cd1 N1 C1 -120.4(8) . . . . no
O311 Cd1 N1 C2 -6.9(9) . . . . no
O311 Cd1 N1 C3 113.0(9) . . . . no
N1A Cd1 N1 C1 -55.3(7) . . . . no
N1A Cd1 N1 C2 58.2(7) . . . . no
N1A Cd1 N1 C3 178.1(9) . . . . no
N2 Cd1 N1 C1 141.1(8) . . . . no
N2 Cd1 N1 C2 -105.4(8) . . . . no
N2 Cd1 N1 C3 14.5(8) . . . . no
N2A Cd1 N1 C1 -32.0(9) . . . . no
N2A Cd1 N1 C2 81.5(8) . . . . no
N2A Cd1 N1 C3 -158.6(8) . . . . no
O1 Cd1 N1A C1A -151.7(9) . . . . no
O1 Cd1 N1A C2A 96.1(11) . . . . no
O1 Cd1 N1A C3A -31.3(13) . . . . no
O41 Cd1 N1A C1A -18.2(8) . . . . no
O41 Cd1 N1A C2A -130.5(8) . . . . no
O41 Cd1 N1A C3A 102.1(8) . . . . no
O311 Cd1 N1A C1A 175.6(9) . . . . no
O311 Cd1 N1A C2A 63.4(9) . . . . no
O311 Cd1 N1A C3A -64.0(9) . . . . no
N1 Cd1 N1A C1A 59.3(7) . . . . no
N1 Cd1 N1A C2A -53.0(8) . . . . no
N1 Cd1 N1A C3A 179.7(9) . . . . no
N2 Cd1 N1A C1A 80.2(8) . . . . no
N2 Cd1 N1A C2A -32.1(10) . . . . no
N2 Cd1 N1A C3A -159.5(8) . . . . no
N2A Cd1 N1A C1A -102.2(8) . . . . no
N2A Cd1 N1A C2A 145.5(9) . . . . no
N2A Cd1 N1A C3A 18.2(8) . . . . no
O1 Cd1 N2 C4 -177.3(10) . . . . no
O1 Cd1 N2 C8 -3.6(10) . . . . no
O41 Cd1 N2 C4 75.9(9) . . . . no
O41 Cd1 N2 C8 -110.4(10) . . . . no
O311 Cd1 N2 C4 -106.0(11) . . . . no
O311 Cd1 N2 C8 67.7(12) . . . . no
N1 Cd1 N2 C4 -3.2(8) . . . . no
N1 Cd1 N2 C8 170.5(11) . . . . no
N1A Cd1 N2 C4 -22.5(11) . . . . no
N1A Cd1 N2 C8 151.2(9) . . . . no
N2A Cd1 N2 C4 163.3(10) . . . . no
N2A Cd1 N2 C8 -23.1(16) . . . . no
O1 Cd1 N2A C4A 151.2(11) . . . . no
O1 Cd1 N2A C8A -30.6(12) . . . . no
O41 Cd1 N2A C4A -101.5(10) . . . . no
O41 Cd1 N2A C8A 76.8(12) . . . . no
O311 Cd1 N2A C4A 73.8(12) . . . . no
O311 Cd1 N2A C8A -107.9(13) . . . . no
N1 Cd1 N2A C4A -27.4(12) . . . . no
N1 Cd1 N2A C8A 150.9(11) . . . . no
N1A Cd1 N2A C4A -5.9(10) . . . . no
N1A Cd1 N2A C8A 172.3(12) . . . . no
N2 Cd1 N2A C4A 169.5(10) . . . . no
N2 Cd1 N2A C8A -12.2(18) . . . . no
Cd1 O1 C9 C8 16.7(19) . . . . no
Cd1 O41 N4 O42 -6.8(19) . . . . no
Cd1 O311 N3 O321 -30(3) . . . . no
Cd1 O311 N3 O33 164.1(14) . . . . no
Cd1 N1 C1 C1A 40.9(11) . . . . no
C1 N1 C2 C2A 50.2(14) . . . . no
Cd1 N1 C3 C4 -23.9(13) . . . . no
C1 N1 C3 C4 -144.8(11) . . . . no
C3 N1 C2 C2A -178.9(11) . . . . no
C2 N1 C3 C4 87.6(14) . . . . no
C2 N1 C1 C1A -66.0(13) . . . . no
C3 N1 C1 C1A 164.4(11) . . . . no
Cd1 N1 C2 C2A -60.8(11) . . . . no
C1A N1A C2A C2 -69.6(13) . . . . no
C3A N1A C2A C2 161.0(12) . . . . no
Cd1 N1A C3A C4A -28.0(13) . . . . no
Cd1 N1A C1A C1 -59.2(10) . . . . no
C2A N1A C1A C1 53.1(13) . . . . no
C3A N1A C1A C1 -176.3(11) . . . . no
Cd1 N1A C2A C2 37.3(12) . . . . no
C1A N1A C3A C4A 83.2(14) . . . . no
C2A N1A C3A C4A -150.5(12) . . . . no
C8 N2 C4 C5 1.1(19) . . . . no
C8 N2 C4 C3 177.3(12) . . . . no
C4 N2 C8 C7 -2(2) . . . . no
Cd1 N2 C8 C7 -175.2(11) . . . . no
Cd1 N2 C4 C3 -8.9(15) . . . . no
Cd1 N2 C4 C5 174.9(10) . . . . no
C4 N2 C8 C9 -172.3(13) . . . . no
Cd1 N2 C8 C9 14.0(17) . . . . no
C8A N2A C4A C3A 173.8(13) . . . . no
C4A N2A C8A C7A 4(2) . . . . no
C8A N2A C4A C5A -5(2) . . . . no
Cd1 N2A C8A C7A -174.7(12) . . . . no
Cd1 N2A C4A C5A 173.8(11) . . . . no
Cd1 N2A C4A C3A -7.9(17) . . . . no
N1 C1 C1A N1A 12.6(14) . . . . no
N1 C2 C2A N1A 16.2(15) . . . . no
N1 C3 C4 N2 23.0(17) . . . . no
N1 C3 C4 C5 -160.9(12) . . . . no
N1A C3A C4A C5A -156.3(13) . . . . no
N1A C3A C4A N2A 25.5(19) . . . . no
C3 C4 C5 C6 -174.5(14) . . . . no
N2 C4 C5 C6 2(2) . . . . no
N2A C4A C5A C6A 5(2) . . . . no
C3A C4A C5A C6A -173.6(14) . . . . no
C4 C5 C6 C7 -4(2) . . . . no
C4A C5A C6A C7A -4(2) . . . . no
C5 C6 C7 C8 4(2) . . . . no
C5A C6A C7A C8A 3(3) . . . . no
C6 C7 C8 N2 -1(2) . . . . no
C6 C7 C8 C9 169.7(15) . . . . no
C6A C7A C8A N2A -3(3) . . . . no
N2 C8 C9 O1 -20(2) . . . . no
C7 C8 C9 O1 168.6(15) . . . . no
